data_9012728
loop_
_publ_author_name
'Hirst, R. G.'
'King, A. J.'
'Kanda, F. A.'

_publ_section_title
;
 The barium-strontium equilibrium system
 Sample: at T = 225 C
 note: known as gamma-strontium
;
_journal_name_full 'Journal of Physical Chemistry'
_journal_page_first 302
_journal_page_last 304
_journal_paper_doi 10.1021/j150537a011
_journal_volume 60
_journal_year 1956
_chemical_compound_source Synthetic
_chemical_formula_sum Sr
_chemical_name_common Strontium
_chemical_name_mineral Strontium
_space_group_IT_number 194
_symmetry_space_group_name_Hall '-P 6c 2c'
_symmetry_space_group_name_H-M 'P 63/m m c'
_cell_angle_alpha 90
_cell_angle_beta 90
_cell_angle_gamma 120
_cell_length_a 4.28
_cell_length_b 4.28
_cell_length_c 7.05
_cell_formula_units_Z 2
_cell_volume 111.843
_database_code_amcsd 0013144
_diffrn_ambient_temperature 498.15
_exptl_crystal_density_diffrn 2.602
_cod_database_code 9012728

loop_
_space_group_symop_operation_xyz
x,y,z
-x,-x+y,1/2+z
x,x-y,1/2-z
-x+y,-x,1/2-z
x-y,x,1/2+z
-y,-x,z
y,x,-z
y,-x+y,-z
-y,x-y,z
x-y,-y,1/2+z
-x+y,y,1/2-z
x,y,1/2-z
-x,-y,1/2+z
x,x-y,z
-x,-x+y,-z
x-y,x,-z
-x+y,-x,z
y,x,1/2+z
-y,-x,1/2-z
-y,x-y,1/2-z
y,-x+y,1/2+z
-x+y,y,z
x-y,-y,-z
-x,-y,-z

loop_
_atom_site_label
_atom_site_fract_x
_atom_site_fract_y
_atom_site_fract_z
Sr 0.33333 0.66667 0.25000

loop_
_cod_related_entry_id
_cod_related_entry_database
_cod_related_entry_code
1 ChemSpider 4514263
2 AMCSD 0013144
